data_1564452
loop_
_publ_author_name
'Mikata, Yuji'
'Murakami, Kana'
'Ochi, Ayaka'
'Nakagaki, Fumie'
'Naito, Kyoko'
'Matsumoto, Arimasa'
'Mitsuhashi, Ryoji'
'Mikuriya, Masahiro'

_publ_section_title
;
 Conversion of (&#x00B5;-OH)2Mn2(II,II) complex to
 (&#x00B5;-O)2Mn2(III,III) core supported by a quinoxaline-based
 tetranitrogen ligand
;
_journal_name_full 'Inorganica Chimica Acta'
_journal_page_first 119688
_journal_paper_doi 10.1016/j.ica.2020.119688
_journal_volume 509
_journal_year 2020
_chemical_formula_moiety 'C62 H54 Cl2 Mn2 N18 O10'
_chemical_formula_sum 'C62 H54 Cl2 Mn2 N18 O10'
_chemical_formula_weight 1392.01
_space_group_crystal_system orthorhombic
_space_group_IT_number 61
_space_group_name_Hall '-P 2ac 2ab'
_space_group_name_H-M_alt 'P b c a'
_atom_sites_solution_hydrogens geom
_atom_sites_solution_primary direct
_atom_sites_solution_secondary difmap
_cell_angle_alpha 90.0000
_cell_angle_beta 90.0000
_cell_angle_gamma 90.0000
_cell_formula_units_Z 4
_cell_length_a 16.9363(17)
_cell_length_b 14.7356(15)
_cell_length_c 24.274(3)
_cell_measurement_reflns_used 15531
_cell_measurement_temperature 153
_cell_measurement_theta_max 27.50
_cell_measurement_theta_min 3.02
_cell_volume 6058.0(11)
_computing_cell_refinement CrystalClear
_computing_data_collection 'CrystalClear (Rigaku/MSC Inc., 2006)'
_computing_data_reduction CrystalClear
_computing_molecular_graphics 'CrystalStructure 4.2.5'
_computing_publication_material 'CrystalStructure 4.2.5 (Rigaku, 2017)'
_computing_structure_refinement 'SHELXL Version 2016/6 (Sheldrick, 2008)'
_computing_structure_solution 'Il Milione (Burla, et al., 2007)'
_diffrn_ambient_temperature 153
_diffrn_detector_area_resol_mean 7.314
_diffrn_measured_fraction_theta_full 0.998
_diffrn_measured_fraction_theta_max 0.998
_diffrn_measurement_device_type 'Rigaku Mercury70'
_diffrn_measurement_method \w
_diffrn_radiation_type 'Mo K\a'
_diffrn_radiation_wavelength 0.71075
_diffrn_reflns_av_R_equivalents 0.0239
_diffrn_reflns_Laue_measured_fraction_full 0.998
_diffrn_reflns_Laue_measured_fraction_max 0.998
_diffrn_reflns_limit_h_max 18
_diffrn_reflns_limit_h_min -21
_diffrn_reflns_limit_k_max 19
_diffrn_reflns_limit_k_min -19
_diffrn_reflns_limit_l_max 28
_diffrn_reflns_limit_l_min -31
_diffrn_reflns_number 44693
_diffrn_reflns_point_group_measured_fraction_full 0.998
_diffrn_reflns_point_group_measured_fraction_max 0.998
_diffrn_reflns_theta_full 25.242
_diffrn_reflns_theta_max 27.485
_diffrn_reflns_theta_min 3.114
_diffrn_standards_interval_count .
_diffrn_standards_number 0
_exptl_absorpt_coefficient_mu 0.582
_exptl_absorpt_correction_T_max 0.890
_exptl_absorpt_correction_T_min 0.709
_exptl_absorpt_correction_type multi-scan
_exptl_absorpt_process_details 'REQAB (Rigaku, 1998)'
_exptl_crystal_colour brown
_exptl_crystal_density_diffrn 1.526
_exptl_crystal_density_method 'not measured'
_exptl_crystal_description unknown
_exptl_crystal_F_000 2864.00
_exptl_crystal_size_max 0.500
_exptl_crystal_size_mid 0.500
_exptl_crystal_size_min 0.200
_refine_diff_density_max 0.97
_refine_diff_density_min -0.76
_refine_ls_extinction_method none
_refine_ls_goodness_of_fit_ref 1.060
_refine_ls_hydrogen_treatment constr
_refine_ls_number_parameters 426
_refine_ls_number_reflns 6926
_refine_ls_number_restraints 0
_refine_ls_R_factor_all 0.0496
_refine_ls_R_factor_gt 0.0460
_refine_ls_shift/su_max 0.001
_refine_ls_structure_factor_coef Fsqd
_refine_ls_weighting_details 'w = 1/[\s^2^(Fo^2^)+(0.0646P)^2^+5.2563P] where P=(Fo^2^+2Fc^2^)/3'
_refine_ls_weighting_scheme calc
_refine_ls_wR_factor_gt 0.1226
_refine_ls_wR_factor_ref 0.1265
_reflns_Friedel_coverage 0.000
_reflns_Friedel_fraction_full .
_reflns_Friedel_fraction_max .
_reflns_number_gt 6368
_reflns_number_total 6926
_reflns_threshold_expression F^2^>2.0\s(F^2^)
_cod_data_source_file 4.cif
_cod_data_source_block TQxA-Mn(ClO4)2-air-150109
_cod_original_cell_volume 6057.9(11)
_cod_database_code 1564452

loop_
_space_group_symop_id
_space_group_symop_operation_xyz
1 +X,+Y,+Z
2 1/2+X,1/2-Y,-Z
3 -X,1/2+Y,1/2-Z
4 1/2-X,-Y,1/2+Z
5 -X,-Y,-Z
6 -1/2-X,-1/2+Y,+Z
7 +X,-1/2-Y,-1/2+Z
8 -1/2+X,+Y,-1/2-Z

loop_
_atom_site_label
_atom_site_type_symbol
_atom_site_fract_x
_atom_site_fract_y
_atom_site_fract_z
_atom_site_U_iso_or_equiv
_atom_site_adp_type
_atom_site_occupancy
_atom_site_site_symmetry_order
_atom_site_calc_flag
_atom_site_refinement_flags_posn
_atom_site_refinement_flags_adp
_atom_site_refinement_flags_occupancy
_atom_site_disorder_assembly
_atom_site_disorder_group
Mn1 Mn 0.99581(2) 0.41323(2) 0.48463(2) 0.01919(10) Uani 1 1 d . . . . .
Cl1 Cl 1.02991(3) 0.10506(4) 0.28710(2) 0.03632(14) Uani 1 1 d . . . . .
O1 O 0.96349(8) 0.52233(9) 0.45763(5) 0.0235(3) Uani 1 1 d . . . . .
O2 O 1.02849(14) 0.06824(14) 0.34161(9) 0.0602(5) Uani 1 1 d . . . . .
O3 O 1.05088(17) 0.19908(13) 0.28945(9) 0.0700(7) Uani 1 1 d . . . . .
O4 O 1.0923(2) 0.06109(17) 0.25852(12) 0.1025(11) Uani 1 1 d . . . . .
O5 O 0.9587(2) 0.0938(3) 0.2629(2) 0.164(2) Uani 1 1 d . . . . .
N1 N 0.94806(9) 0.34676(10) 0.41398(6) 0.0225(3) Uani 1 1 d . . . . .
N2 N 1.02263(9) 0.27791(11) 0.50895(6) 0.0216(3) Uani 1 1 d . . . . .
N3 N 1.10013(9) 0.40287(10) 0.41989(7) 0.0233(3) Uani 1 1 d . . . . .
N4 N 0.86649(9) 0.36186(11) 0.51170(6) 0.0230(3) Uani 1 1 d . . . . .
N5 N 1.03314(11) 0.08944(11) 0.52768(8) 0.0309(4) Uani 1 1 d . . . . .
N6 N 1.19411(12) 0.42664(13) 0.32507(8) 0.0358(4) Uani 1 1 d . . . . .
N7 N 0.70858(10) 0.30074(12) 0.51784(7) 0.0304(4) Uani 1 1 d . . . . .
N8 N 0.80543(18) 0.3069(2) 0.28087(11) 0.0699(8) Uani 1 1 d . . . . .
N9 N 0.79601(19) 0.1231(2) 0.38815(12) 0.0725(8) Uani 1 1 d . . . . .
C1 C 0.96715(12) 0.24787(13) 0.41720(8) 0.0268(4) Uani 1 1 d . . . . .
H1A H 1.005999 0.233115 0.388074 0.032 Uiso 1 1 calc R U . . .
H1B H 0.918571 0.212714 0.409501 0.032 Uiso 1 1 calc R U . . .
C2 C 0.99986(10) 0.21810(13) 0.47174(9) 0.0228(4) Uani 1 1 d . . . . .
C3 C 1.00614(12) 0.12322(14) 0.48163(9) 0.0282(4) Uani 1 1 d . . . . .
H3 H 0.989953 0.082548 0.453444 0.034 Uiso 1 1 calc R U . . .
C4 C 1.08640(13) 0.11657(14) 0.61739(9) 0.0330(4) Uani 1 1 d . . . . .
H4 H 1.088217 0.053049 0.623949 0.040 Uiso 1 1 calc R U . . .
C5 C 1.11235(13) 0.17586(15) 0.65687(9) 0.0347(5) Uani 1 1 d . . . . .
H5 H 1.132604 0.153252 0.690689 0.042 Uiso 1 1 calc R U . . .
C6 C 1.10921(12) 0.27004(15) 0.64765(8) 0.0306(4) Uani 1 1 d . . . . .
H6 H 1.127385 0.310367 0.675428 0.037 Uiso 1 1 calc R U . . .
C7 C 1.08025(11) 0.30471(13) 0.59905(8) 0.0264(4) Uani 1 1 d . . . . .
H7 H 1.078666 0.368471 0.593365 0.032 Uiso 1 1 calc R U . . .
C8 C 1.05296(10) 0.24531(12) 0.55776(8) 0.0224(4) Uani 1 1 d . . . . .
C9 C 1.05686(11) 0.15011(13) 0.56679(8) 0.0265(4) Uani 1 1 d . . . . .
C10 C 0.98324(12) 0.38697(14) 0.36370(8) 0.0273(4) Uani 1 1 d . . . . .
H10A H 0.958755 0.446815 0.356515 0.033 Uiso 1 1 calc R U . . .
H10B H 0.972163 0.347223 0.331734 0.033 Uiso 1 1 calc R U . . .
C11 C 1.07073(12) 0.39829(13) 0.36996(8) 0.0263(4) Uani 1 1 d . . . . .
C12 C 1.11868(14) 0.40838(15) 0.32238(9) 0.0337(5) Uani 1 1 d . . . . .
H12 H 1.094977 0.401591 0.287147 0.040 Uiso 1 1 calc R U . . .
C13 C 1.30647(13) 0.45619(16) 0.38190(10) 0.0379(5) Uani 1 1 d . . . . .
H13 H 1.337508 0.467814 0.350072 0.045 Uiso 1 1 calc R U . . .
C14 C 1.33941(13) 0.46147(16) 0.43297(11) 0.0408(5) Uani 1 1 d . . . . .
H14 H 1.393739 0.476437 0.436442 0.049 Uiso 1 1 calc R U . . .
C15 C 1.29461(13) 0.44521(16) 0.48055(10) 0.0371(5) Uani 1 1 d . . . . .
H15 H 1.319173 0.448265 0.515691 0.045 Uiso 1 1 calc R U . . .
C16 C 1.21541(13) 0.42486(14) 0.47692(9) 0.0303(4) Uani 1 1 d . . . . .
H16 H 1.185211 0.414610 0.509313 0.036 Uiso 1 1 calc R U . . .
C17 C 1.17967(11) 0.41942(12) 0.42456(8) 0.0256(4) Uani 1 1 d . . . . .
C18 C 1.22581(12) 0.43330(14) 0.37657(9) 0.0304(4) Uani 1 1 d . . . . .
C19 C 0.86121(11) 0.36181(14) 0.41244(8) 0.0267(4) Uani 1 1 d . . . . .
H19A H 0.837274 0.321341 0.384497 0.032 Uiso 1 1 calc R U . . .
H19B H 0.850297 0.425311 0.401512 0.032 Uiso 1 1 calc R U . . .
C20 C 0.82451(11) 0.34344(12) 0.46749(8) 0.0244(4) Uani 1 1 d . . . . .
C21 C 0.74569(12) 0.31149(14) 0.47101(9) 0.0296(4) Uani 1 1 d . . . . .
H21 H 0.718582 0.297234 0.437860 0.035 Uiso 1 1 calc R U . . .
C22 C 0.71511(13) 0.30772(14) 0.61626(9) 0.0328(4) Uani 1 1 d . . . . .
H22 H 0.661477 0.289209 0.618485 0.039 Uiso 1 1 calc R U . . .
C23 C 0.75696(13) 0.32322(15) 0.66320(9) 0.0354(5) Uani 1 1 d . . . . .
H23 H 0.732617 0.314534 0.698067 0.042 Uiso 1 1 calc R U . . .
C24 C 0.83643(13) 0.35217(14) 0.66037(9) 0.0325(4) Uani 1 1 d . . . . .
H24 H 0.864881 0.363022 0.693455 0.039 Uiso 1 1 calc R U . . .
C25 C 0.87297(12) 0.36480(14) 0.61070(8) 0.0277(4) Uani 1 1 d . . . . .
H25 H 0.926381 0.384377 0.609302 0.033 Uiso 1 1 calc R U . . .
C26 C 0.83084(11) 0.34858(12) 0.56163(8) 0.0235(4) Uani 1 1 d . . . . .
C27 C 0.75105(11) 0.31902(13) 0.56444(8) 0.0263(4) Uani 1 1 d . . . . .
C28 C 0.85690(18) 0.31823(19) 0.25110(11) 0.0501(6) Uani 1 1 d . . . . .
C29 C 0.92359(18) 0.33256(19) 0.21462(11) 0.0503(6) Uani 1 1 d . . . . .
H29A H 0.907428 0.320911 0.176503 0.060 Uiso 1 1 calc R U . . .
H29B H 0.966440 0.291062 0.224700 0.060 Uiso 1 1 calc R U . . .
H29C H 0.941955 0.395375 0.218010 0.060 Uiso 1 1 calc R U . . .
C30 C 0.78328(16) 0.08384(19) 0.34817(11) 0.0471(6) Uani 1 1 d . . . . .
C31 C 0.7696(2) 0.0366(2) 0.29732(12) 0.0612(8) Uani 1 1 d . . . . .
H31A H 0.816750 0.040976 0.274020 0.073 Uiso 1 1 calc R U . . .
H31B H 0.724586 0.063929 0.278187 0.073 Uiso 1 1 calc R U . . .
H31C H 0.758308 -0.027367 0.305046 0.073 Uiso 1 1 calc R U . . .

loop_
_atom_site_aniso_label
_atom_site_aniso_U_11
_atom_site_aniso_U_22
_atom_site_aniso_U_33
_atom_site_aniso_U_23
_atom_site_aniso_U_13
_atom_site_aniso_U_12
Mn1 0.01969(16) 0.01719(15) 0.02069(16) -0.00076(9) -0.00209(9) -0.00047(9)
Cl1 0.0372(3) 0.0356(3) 0.0362(3) 0.0008(2) -0.0029(2) 0.0044(2)
O1 0.0248(6) 0.0207(6) 0.0249(6) 0.0004(5) -0.0040(5) 0.0006(5)
O2 0.0773(14) 0.0527(12) 0.0506(12) 0.0169(9) 0.0054(10) 0.0049(10)
O3 0.120(2) 0.0343(10) 0.0555(12) 0.0060(9) 0.0012(13) -0.0028(11)
O4 0.151(3) 0.0602(14) 0.097(2) 0.0153(14) 0.074(2) 0.0369(17)
O5 0.096(3) 0.216(5) 0.179(4) 0.063(3) -0.096(3) -0.053(3)
N1 0.0225(7) 0.0225(7) 0.0224(7) -0.0015(6) -0.0019(6) -0.0005(6)
N2 0.0189(7) 0.0202(7) 0.0256(8) -0.0002(6) -0.0006(6) 0.0007(6)
N3 0.0218(8) 0.0223(7) 0.0258(8) -0.0013(6) 0.0011(6) -0.0001(6)
N4 0.0213(8) 0.0213(7) 0.0265(8) -0.0012(6) -0.0027(6) 0.0001(6)
N5 0.0311(9) 0.0213(8) 0.0402(10) 0.0014(7) -0.0006(8) -0.0012(6)
N6 0.0379(10) 0.0362(10) 0.0333(9) -0.0037(7) 0.0106(8) -0.0047(8)
N7 0.0224(8) 0.0320(9) 0.0368(9) -0.0032(7) -0.0006(7) -0.0031(7)
N8 0.0602(16) 0.105(2) 0.0445(14) -0.0186(14) -0.0072(12) 0.0112(16)
N9 0.078(2) 0.080(2) 0.0595(16) -0.0100(15) -0.0078(14) 0.0071(16)
C1 0.0297(10) 0.0219(9) 0.0288(9) -0.0045(7) -0.0021(8) -0.0012(7)
C2 0.0189(9) 0.0204(9) 0.0292(9) -0.0029(7) 0.0017(7) -0.0006(6)
C3 0.0302(10) 0.0211(10) 0.0334(11) -0.0032(7) -0.0015(8) -0.0009(7)
C4 0.0356(11) 0.0264(10) 0.0370(11) 0.0092(8) 0.0015(9) 0.0012(8)
C5 0.0370(11) 0.0379(11) 0.0293(10) 0.0101(9) -0.0019(8) 0.0017(9)
C6 0.0304(10) 0.0340(10) 0.0274(10) 0.0011(8) -0.0020(8) 0.0010(8)
C7 0.0252(9) 0.0251(9) 0.0289(9) 0.0005(7) -0.0012(7) 0.0013(7)
C8 0.0176(8) 0.0222(8) 0.0275(9) 0.0021(7) 0.0028(7) 0.0007(6)
C9 0.0230(9) 0.0233(9) 0.0333(10) 0.0026(7) 0.0018(7) 0.0001(7)
C10 0.0295(9) 0.0305(10) 0.0220(9) 0.0003(7) -0.0013(7) -0.0027(8)
C11 0.0294(10) 0.0241(9) 0.0255(9) -0.0016(7) 0.0025(8) -0.0026(7)
C12 0.0373(11) 0.0376(11) 0.0263(10) -0.0034(8) 0.0062(9) -0.0053(9)
C13 0.0281(10) 0.0345(11) 0.0511(13) 0.0011(10) 0.0115(9) -0.0013(9)
C14 0.0242(10) 0.0355(11) 0.0626(15) 0.0035(11) 0.0018(10) -0.0020(9)
C15 0.0285(11) 0.0342(11) 0.0487(13) 0.0039(9) -0.0064(9) -0.0007(9)
C16 0.0264(10) 0.0280(10) 0.0366(11) 0.0020(8) -0.0014(8) 0.0014(8)
C17 0.0223(9) 0.0201(8) 0.0343(10) -0.0004(7) 0.0032(8) 0.0004(6)
C18 0.0288(10) 0.0260(9) 0.0364(11) -0.0005(8) 0.0074(8) 0.0001(8)
C19 0.0229(9) 0.0305(9) 0.0268(9) -0.0001(7) -0.0042(7) -0.0004(7)
C20 0.0225(9) 0.0223(8) 0.0283(9) -0.0020(7) -0.0028(7) 0.0007(7)
C21 0.0226(9) 0.0325(10) 0.0336(10) -0.0048(8) -0.0036(8) -0.0024(7)
C22 0.0283(10) 0.0310(10) 0.0391(11) 0.0007(8) 0.0054(8) -0.0031(8)
C23 0.0388(11) 0.0346(11) 0.0327(10) 0.0029(9) 0.0084(9) 0.0016(9)
C24 0.0364(11) 0.0327(10) 0.0285(10) 0.0003(8) -0.0004(8) 0.0033(8)
C25 0.0251(9) 0.0281(9) 0.0299(10) -0.0009(8) -0.0024(7) 0.0006(7)
C26 0.0232(9) 0.0201(8) 0.0273(9) -0.0005(7) 0.0004(7) 0.0020(7)
C27 0.0237(9) 0.0220(8) 0.0332(10) -0.0002(7) 0.0019(7) 0.0002(7)
C28 0.0570(17) 0.0550(15) 0.0382(13) -0.0100(11) -0.0175(12) 0.0097(13)
C29 0.0610(17) 0.0404(13) 0.0495(15) 0.0004(11) -0.0094(12) 0.0024(12)
C30 0.0447(14) 0.0545(15) 0.0421(14) 0.0030(11) -0.0015(11) 0.0099(11)
C31 0.075(2) 0.0605(18) 0.0486(15) -0.0052(14) -0.0111(14) 0.0071(16)

loop_
_atom_type_symbol
_atom_type_description
_atom_type_scat_dispersion_real
_atom_type_scat_dispersion_imag
_atom_type_scat_source
C C 0.0033 0.0016
;
International Tables for Crystallography
(Vol. C, Tables 4.2.6.8 and 6.1.1.4)
;
H H 0.0000 0.0000
;
International Tables for Crystallography
(Vol. C, Table 6.1.1.4)
;
Cl Cl 0.1484 0.1585
;
International Tables for Crystallography
(Vol. C, Tables 4.2.6.8 and 6.1.1.4)
;
Mn Mn 0.3368 0.7283
;
International Tables for Crystallography
(Vol. C, Tables 4.2.6.8 and 6.1.1.4)
;
N N 0.0061 0.0033
;
International Tables for Crystallography
(Vol. C, Tables 4.2.6.8 and 6.1.1.4)
;
O O 0.0106 0.0060
;
International Tables for Crystallography
(Vol. C, Tables 4.2.6.8 and 6.1.1.4)
;

loop_
_geom_angle_atom_site_label_1
_geom_angle_atom_site_label_2
_geom_angle_atom_site_label_3
_geom_angle
_geom_angle_site_symmetry_1
_geom_angle_site_symmetry_3
O1 Mn1 O1 86.03(6) . 5_766
O1 Mn1 N2 172.45(6) . .
O1 Mn1 N2 101.16(6) 5_766 .
O1 Mn1 N1 90.11(6) . .
O1 Mn1 N1 175.94(6) 5_766 .
N2 Mn1 N1 82.75(6) . .
O1 Mn1 N3 92.42(6) . .
O1 Mn1 N3 105.12(6) 5_766 .
N2 Mn1 N3 87.97(6) . .
N1 Mn1 N3 73.74(6) . .
O1 Mn1 N4 95.87(6) . .
O1 Mn1 N4 107.27(6) 5_766 .
N2 Mn1 N4 79.86(6) . .
N1 Mn1 N4 74.36(6) . .
N3 Mn1 N4 147.00(5) . .
O1 Mn1 Mn1 43.12(4) . 5_766
O1 Mn1 Mn1 42.91(4) 5_766 5_766
N2 Mn1 Mn1 144.01(5) . 5_766
N1 Mn1 Mn1 133.22(4) . 5_766
N3 Mn1 Mn1 101.98(4) . 5_766
N4 Mn1 Mn1 105.86(4) . 5_766
O5 Cl1 O4 113.3(3) . .
O5 Cl1 O2 109.9(2) . .
O4 Cl1 O2 106.94(16) . .
O5 Cl1 O3 110.9(2) . .
O4 Cl1 O3 106.05(17) . .
O2 Cl1 O3 109.54(13) . .
Mn1 O1 Mn1 93.97(6) . 5_766
C10 N1 C19 108.50(15) . .
C10 N1 C1 110.24(15) . .
C19 N1 C1 111.13(15) . .
C10 N1 Mn1 109.03(11) . .
C19 N1 Mn1 109.05(11) . .
C1 N1 Mn1 108.87(11) . .
C2 N2 C8 117.70(16) . .
C2 N2 Mn1 111.93(13) . .
C8 N2 Mn1 130.14(12) . .
C11 N3 C17 117.24(17) . .
C11 N3 Mn1 109.44(12) . .
C17 N3 Mn1 131.69(13) . .
C20 N4 C26 117.04(17) . .
C20 N4 Mn1 109.49(12) . .
C26 N4 Mn1 133.47(12) . .
C3 N5 C9 116.67(17) . .
C12 N6 C18 116.44(18) . .
C21 N7 C27 116.25(17) . .
N1 C1 C2 114.27(15) . .
N1 C1 H1A 108.7 . .
C2 C1 H1A 108.7 . .
N1 C1 H1B 108.7 . .
C2 C1 H1B 108.7 . .
H1A C1 H1B 107.6 . .
N2 C2 C3 121.26(19) . .
N2 C2 C1 121.10(17) . .
C3 C2 C1 117.63(17) . .
N5 C3 C2 123.04(19) . .
N5 C3 H3 118.5 . .
C2 C3 H3 118.5 . .
C5 C4 C9 119.87(19) . .
C5 C4 H4 120.1 . .
C9 C4 H4 120.1 . .
C4 C5 C6 120.4(2) . .
C4 C5 H5 119.8 . .
C6 C5 H5 119.8 . .
C7 C6 C5 121.1(2) . .
C7 C6 H6 119.5 . .
C5 C6 H6 119.5 . .
C6 C7 C8 119.76(18) . .
C6 C7 H7 120.1 . .
C8 C7 H7 120.1 . .
N2 C8 C7 121.17(17) . .
N2 C8 C9 119.61(17) . .
C7 C8 C9 119.22(17) . .
N5 C9 C4 118.63(18) . .
N5 C9 C8 121.70(18) . .
C4 C9 C8 119.67(18) . .
N1 C10 C11 111.01(16) . .
N1 C10 H10A 109.4 . .
C11 C10 H10A 109.4 . .
N1 C10 H10B 109.4 . .
C11 C10 H10B 109.4 . .
H10A C10 H10B 108.0 . .
N3 C11 C12 121.93(19) . .
N3 C11 C10 118.35(17) . .
C12 C11 C10 119.64(18) . .
N6 C12 C11 122.7(2) . .
N6 C12 H12 118.7 . .
C11 C12 H12 118.7 . .
C14 C13 C18 119.5(2) . .
C14 C13 H13 120.2 . .
C18 C13 H13 120.2 . .
C13 C14 C15 121.2(2) . .
C13 C14 H14 119.4 . .
C15 C14 H14 119.4 . .
C16 C15 C14 120.8(2) . .
C16 C15 H15 119.6 . .
C14 C15 H15 119.6 . .
C15 C16 C17 119.2(2) . .
C15 C16 H16 120.4 . .
C17 C16 H16 120.4 . .
N3 C17 C16 120.36(18) . .
N3 C17 C18 119.89(19) . .
C16 C17 C18 119.73(19) . .
N6 C18 C13 118.79(19) . .
N6 C18 C17 121.72(19) . .
C13 C18 C17 119.5(2) . .
N1 C19 C20 111.15(15) . .
N1 C19 H19A 109.4 . .
C20 C19 H19A 109.4 . .
N1 C19 H19B 109.4 . .
C20 C19 H19B 109.4 . .
H19A C19 H19B 108.0 . .
N4 C20 C21 121.86(18) . .
N4 C20 C19 117.77(17) . .
C21 C20 C19 120.29(17) . .
N7 C21 C20 123.01(19) . .
N7 C21 H21 118.5 . .
C20 C21 H21 118.5 . .
C23 C22 C27 120.21(19) . .
C23 C22 H22 119.9 . .
C27 C22 H22 119.9 . .
C22 C23 C24 120.4(2) . .
C22 C23 H23 119.8 . .
C24 C23 H23 119.8 . .
C25 C24 C23 121.0(2) . .
C25 C24 H24 119.5 . .
C23 C24 H24 119.5 . .
C24 C25 C26 119.53(18) . .
C24 C25 H25 120.2 . .
C26 C25 H25 120.2 . .
N4 C26 C25 120.07(17) . .
N4 C26 C27 120.39(17) . .
C25 C26 C27 119.53(18) . .
N7 C27 C22 119.25(18) . .
N7 C27 C26 121.38(18) . .
C22 C27 C26 119.36(18) . .
N8 C28 C29 178.4(3) . .
C28 C29 H29A 109.5 . .
C28 C29 H29B 109.5 . .
H29A C29 H29B 109.5 . .
C28 C29 H29C 109.5 . .
H29A C29 H29C 109.5 . .
H29B C29 H29C 109.5 . .
N9 C30 C31 177.9(4) . .
C30 C31 H31A 109.5 . .
C30 C31 H31B 109.5 . .
H31A C31 H31B 109.5 . .
C30 C31 H31C 109.5 . .
H31A C31 H31C 109.5 . .
H31B C31 H31C 109.5 . .

loop_
_geom_bond_atom_site_label_1
_geom_bond_atom_site_label_2
_geom_bond_distance
_geom_bond_site_symmetry_2
Mn1 O1 1.8205(13) .
Mn1 O1 1.8280(13) 5_766
Mn1 N2 2.1286(16) .
Mn1 N1 2.1342(15) .
Mn1 N3 2.3695(16) .
Mn1 N4 2.4087(16) .
Mn1 Mn1 2.6677(6) 5_766
Cl1 O5 1.352(3) .
Cl1 O4 1.420(2) .
Cl1 O2 1.430(2) .
Cl1 O3 1.431(2) .
N1 C10 1.482(2) .
N1 C19 1.488(2) .
N1 C1 1.495(2) .
N2 C2 1.320(2) .
N2 C8 1.378(2) .
N3 C11 1.312(3) .
N3 C17 1.374(2) .
N4 C20 1.316(2) .
N4 C26 1.368(2) .
N5 C3 1.306(3) .
N5 C9 1.365(3) .
N6 C12 1.307(3) .
N6 C18 1.364(3) .
N7 C21 1.308(3) .
N7 C27 1.367(3) .
N8 C28 1.145(4) .
N9 C30 1.150(4) .
C1 C2 1.501(3) .
C1 H1A 0.9900 .
C1 H1B 0.9900 .
C2 C3 1.423(3) .
C3 H3 0.9500 .
C4 C5 1.369(3) .
C4 C9 1.415(3) .
C4 H4 0.9500 .
C5 C6 1.407(3) .
C5 H5 0.9500 .
C6 C7 1.376(3) .
C6 H6 0.9500 .
C7 C8 1.409(3) .
C7 H7 0.9500 .
C8 C9 1.422(3) .
C10 C11 1.499(3) .
C10 H10A 0.9900 .
C10 H10B 0.9900 .
C11 C12 1.420(3) .
C12 H12 0.9500 .
C13 C14 1.362(3) .
C13 C18 1.413(3) .
C13 H13 0.9500 .
C14 C15 1.402(3) .
C14 H14 0.9500 .
C15 C16 1.377(3) .
C15 H15 0.9500 .
C16 C17 1.410(3) .
C16 H16 0.9500 .
C17 C18 1.418(3) .
C19 C20 1.498(3) .
C19 H19A 0.9900 .
C19 H19B 0.9900 .
C20 C21 1.418(3) .
C21 H21 0.9500 .
C22 C23 1.361(3) .
C22 C27 1.407(3) .
C22 H22 0.9500 .
C23 C24 1.414(3) .
C23 H23 0.9500 .
C24 C25 1.368(3) .
C24 H24 0.9500 .
C25 C26 1.409(3) .
C25 H25 0.9500 .
C26 C27 1.421(3) .
C28 C29 1.451(4) .
C29 H29A 0.9800 .
C29 H29B 0.9800 .
C29 H29C 0.9800 .
C30 C31 1.436(4) .
C31 H31A 0.9800 .
C31 H31B 0.9800 .
C31 H31C 0.9800 .

loop_
_geom_torsion_atom_site_label_1
_geom_torsion_atom_site_label_2
_geom_torsion_atom_site_label_3
_geom_torsion_atom_site_label_4
_geom_torsion
_geom_torsion_site_symmetry_1
_geom_torsion_site_symmetry_2
_geom_torsion_site_symmetry_3
_geom_torsion_site_symmetry_4
O1 Mn1 O1 Mn1 0.001(1) 5_766 . . 5_766
N1 Mn1 O1 Mn1 -178.73(6) . . . 5_766
N3 Mn1 O1 Mn1 -105.00(6) . . . 5_766
N4 Mn1 O1 Mn1 106.98(6) . . . 5_766
C10 N1 C1 C2 130.27(17) . . . .
C19 N1 C1 C2 -109.40(18) . . . .
Mn1 N1 C1 C2 10.72(19) . . . .
C8 N2 C2 C3 0.2(3) . . . .
Mn1 N2 C2 C3 -174.76(14) . . . .
C8 N2 C2 C1 -179.20(16) . . . .
Mn1 N2 C2 C1 5.9(2) . . . .
N1 C1 C2 N2 -11.7(3) . . . .
N1 C1 C2 C3 168.90(16) . . . .
C9 N5 C3 C2 -1.0(3) . . . .
N2 C2 C3 N5 1.1(3) . . . .
C1 C2 C3 N5 -179.46(19) . . . .
C9 C4 C5 C6 0.6(3) . . . .
C4 C5 C6 C7 -0.1(3) . . . .
C5 C6 C7 C8 0.2(3) . . . .
C2 N2 C8 C7 178.52(17) . . . .
Mn1 N2 C8 C7 -7.6(3) . . . .
C2 N2 C8 C9 -1.5(3) . . . .
Mn1 N2 C8 C9 172.35(13) . . . .
C6 C7 C8 N2 179.11(18) . . . .
C6 C7 C8 C9 -0.9(3) . . . .
C3 N5 C9 C4 179.89(19) . . . .
C3 N5 C9 C8 -0.4(3) . . . .
C5 C4 C9 N5 178.5(2) . . . .
C5 C4 C9 C8 -1.2(3) . . . .
N2 C8 C9 N5 1.7(3) . . . .
C7 C8 C9 N5 -178.31(18) . . . .
N2 C8 C9 C4 -178.62(17) . . . .
C7 C8 C9 C4 1.4(3) . . . .
C19 N1 C10 C11 163.63(16) . . . .
C1 N1 C10 C11 -74.47(19) . . . .
Mn1 N1 C10 C11 44.99(18) . . . .
C17 N3 C11 C12 1.0(3) . . . .
Mn1 N3 C11 C12 168.17(16) . . . .
C17 N3 C11 C10 -175.70(17) . . . .
Mn1 N3 C11 C10 -8.6(2) . . . .
N1 C10 C11 N3 -22.7(2) . . . .
N1 C10 C11 C12 160.47(18) . . . .
C18 N6 C12 C11 1.7(3) . . . .
N3 C11 C12 N6 -3.0(3) . . . .
C10 C11 C12 N6 173.7(2) . . . .
C18 C13 C14 C15 -0.4(4) . . . .
C13 C14 C15 C16 -1.1(4) . . . .
C14 C15 C16 C17 0.7(3) . . . .
C11 N3 C17 C16 -179.73(17) . . . .
Mn1 N3 C17 C16 16.6(3) . . . .
C11 N3 C17 C18 1.8(3) . . . .
Mn1 N3 C17 C18 -161.87(14) . . . .
C15 C16 C17 N3 -177.35(19) . . . .
C15 C16 C17 C18 1.1(3) . . . .
C12 N6 C18 C13 -177.7(2) . . . .
C12 N6 C18 C17 1.2(3) . . . .
C14 C13 C18 N6 -178.8(2) . . . .
C14 C13 C18 C17 2.3(3) . . . .
N3 C17 C18 N6 -3.1(3) . . . .
C16 C17 C18 N6 178.48(19) . . . .
N3 C17 C18 C13 175.84(18) . . . .
C16 C17 C18 C13 -2.6(3) . . . .
C10 N1 C19 C20 -166.25(16) . . . .
C1 N1 C19 C20 72.39(19) . . . .
Mn1 N1 C19 C20 -47.62(17) . . . .
C26 N4 C20 C21 0.2(3) . . . .
Mn1 N4 C20 C21 179.86(15) . . . .
C26 N4 C20 C19 177.12(16) . . . .
Mn1 N4 C20 C19 -3.2(2) . . . .
N1 C19 C20 N4 33.0(2) . . . .
N1 C19 C20 C21 -150.02(17) . . . .
C27 N7 C21 C20 -2.3(3) . . . .
N4 C20 C21 N7 2.1(3) . . . .
C19 C20 C21 N7 -174.73(19) . . . .
C27 C22 C23 C24 1.0(3) . . . .
C22 C23 C24 C25 -0.3(3) . . . .
C23 C24 C25 C26 -0.1(3) . . . .
C20 N4 C26 C25 178.45(17) . . . .
Mn1 N4 C26 C25 -1.1(3) . . . .
C20 N4 C26 C27 -2.0(3) . . . .
Mn1 N4 C26 C27 178.42(13) . . . .
C24 C25 C26 N4 179.33(18) . . . .
C24 C25 C26 C27 -0.2(3) . . . .
C21 N7 C27 C22 -179.16(19) . . . .
C21 N7 C27 C26 0.4(3) . . . .
C23 C22 C27 N7 178.3(2) . . . .
C23 C22 C27 C26 -1.3(3) . . . .
N4 C26 C27 N7 1.8(3) . . . .
C25 C26 C27 N7 -178.65(18) . . . .
N4 C26 C27 C22 -178.63(17) . . . .
C25 C26 C27 C22 0.9(3) . . . .
